data_7031063
loop_
_publ_author_name
'Li, Bo'
'Jiang, Ning'
'Tian, Jumei'
'Li, Tingting'
'Hou, Guixiang'
'Zhang, Jingping'

_publ_section_title
;
 Exploration of the slow relaxation behavior in the manganese phosphate
 network.
;
_journal_issue 24
_journal_name_full 'Dalton transactions (Cambridge, England : 2003)'
_journal_page_first 9267
_journal_page_last 9270
_journal_paper_doi 10.1039/c4dt00703d
_journal_volume 43
_journal_year 2014
_chemical_formula_sum 'H10 Mn5 O20 P4'
_chemical_formula_weight 728.66
_chemical_name_systematic
;
 ?
;
_space_group_IT_number 15
_symmetry_cell_setting monoclinic
_symmetry_space_group_name_Hall '-C 2yc'
_symmetry_space_group_name_H-M 'C 1 2/c 1'
_atom_sites_solution_hydrogens geom
_atom_sites_solution_primary direct
_atom_sites_solution_secondary difmap
_audit_creation_method SHELXL-97
_cell_angle_alpha 90.00
_cell_angle_beta 96.491(3)
_cell_angle_gamma 90.00
_cell_formula_units_Z 4
_cell_length_a 17.612(4)
_cell_length_b 9.1348(14)
_cell_length_c 9.4806(15)
_cell_measurement_reflns_used 1341
_cell_measurement_temperature 298(2)
_cell_measurement_theta_max 25.03
_cell_measurement_theta_min 2.52
_cell_volume 1515.5(5)
_computing_cell_refinement CrysAlis
_computing_data_collection 'CrysAlis (Oxford Diffraction,2006)'
_computing_data_reduction CrysAlis
_computing_molecular_graphics 'SHELXTL-PLUS (Sheldrick, 1990)'
_computing_publication_material SHELXL-97
_computing_structure_refinement 'SHELXL-97 (Sheldrick, 1997)'
_computing_structure_solution 'SHELXS-97 (Sheldrick, 1990)'
_diffrn_ambient_temperature 298(2)
_diffrn_detector_area_resol_mean 10.0
_diffrn_measured_fraction_theta_full 0.994
_diffrn_measured_fraction_theta_max 0.994
_diffrn_measurement_device_type 'Oxford diffraction Gemini R Ultra'
_diffrn_measurement_method '\w scan'
_diffrn_radiation_monochromator graphite
_diffrn_radiation_source 'fine-focus sealed tube'
_diffrn_radiation_type MoK\a
_diffrn_radiation_wavelength 0.71073
_diffrn_reflns_av_R_equivalents 0.0344
_diffrn_reflns_av_unetI/netI 0.0320
_diffrn_reflns_limit_h_max 20
_diffrn_reflns_limit_h_min -20
_diffrn_reflns_limit_k_max 10
_diffrn_reflns_limit_k_min -9
_diffrn_reflns_limit_l_max 11
_diffrn_reflns_limit_l_min -10
_diffrn_reflns_number 3670
_diffrn_reflns_theta_full 25.03
_diffrn_reflns_theta_max 25.03
_diffrn_reflns_theta_min 2.52
_exptl_absorpt_coefficient_mu 4.592
_exptl_absorpt_correction_T_max 0.399
_exptl_absorpt_correction_T_min 0.345
_exptl_absorpt_correction_type multi-scan
_exptl_absorpt_process_details
;
CrysAlis (Oxford Diffraction, 2006)
;
_exptl_crystal_colour transparent
_exptl_crystal_density_diffrn 3.194
_exptl_crystal_density_method 'not measured'
_exptl_crystal_description needle-like
_exptl_crystal_F_000 1420
_exptl_crystal_size_max 0.40
_exptl_crystal_size_mid 0.20
_exptl_crystal_size_min 0.20
_refine_diff_density_max 0.654
_refine_diff_density_min -1.142
_refine_diff_density_rms 0.231
_refine_ls_extinction_method none
_refine_ls_goodness_of_fit_ref 1.009
_refine_ls_hydrogen_treatment mixed
_refine_ls_matrix_type full
_refine_ls_number_parameters 147
_refine_ls_number_reflns 1334
_refine_ls_number_restraints 0
_refine_ls_restrained_S_all 1.009
_refine_ls_R_factor_all 0.0262
_refine_ls_R_factor_gt 0.0233
_refine_ls_shift/su_max 0.000
_refine_ls_shift/su_mean 0.000
_refine_ls_structure_factor_coef Fsqd
_refine_ls_weighting_details 'calc w=1/[\s^2^(Fo^2^)+(0.0609P)^2^+0.0000P] where P=(Fo^2^+2Fc^2^)/3'
_refine_ls_weighting_scheme calc
_refine_ls_wR_factor_gt 0.0726
_refine_ls_wR_factor_ref 0.0734
_reflns_number_gt 1279
_reflns_number_total 1341
_reflns_threshold_expression >2sigma(I)
_cod_data_source_file c4dt00703d2.cif
_cod_data_source_block ICSD-421646
_cod_depositor_comments
;
The following automatic conversions were performed:

'_symmetry_cell_setting' value 'Monoclinic' changed to 'monoclinic'
according to
/usr/data/users/saulius/crontab/automatic-downloads/rss-feeds/RSC/lib/dictionaries/cif_core.dic
dictionary named 'cif_core.dic' version 2.4.2 from 2011-04-26.

Automatic conversion script
Id: cif_fix_values 2281 2013-09-26 08:29:07Z andrius 

 Adding full bibliography for 7031063.cif.
;
_cod_original_cell_volume 1515.5(4)
_cod_original_sg_symbol_Hall '-c 2yc'
_cod_original_sg_symbol_H-M 'c 2/c'
_cod_database_code 7031063

loop_
_symmetry_equiv_pos_as_xyz
'x, y, z'
'-x, y, -z+1/2'
'x+1/2, y+1/2, z'
'-x+1/2, y+1/2, -z+1/2'
'-x, -y, -z'
'x, -y, z-1/2'
'-x+1/2, -y+1/2, -z'
'x+1/2, -y+1/2, z-1/2'

loop_
_atom_site_label
_atom_site_type_symbol
_atom_site_fract_x
_atom_site_fract_y
_atom_site_fract_z
_atom_site_U_iso_or_equiv
_atom_site_adp_type
_atom_site_occupancy
_atom_site_symmetry_multiplicity
_atom_site_calc_flag
_atom_site_refinement_flags
Mn1 Mn 0.181831(19) 0.08905(4) 0.31518(4) 0.00915(16) Uani 1 1 d .
Mn2 Mn 0.17446(2) 0.47209(4) 0.36510(4) 0.00891(16) Uani 1 1 d .
Mn3 Mn 0.0000 0.60264(5) 0.2500 0.00862(18) Uani 1 2 d S
P1 P 0.08267(3) 0.32092(7) 0.08975(6) 0.00681(18) Uani 1 1 d .
P2 P 0.16070(3) 0.23961(6) 0.62822(6) 0.00600(18) Uani 1 1 d .
O1 O 0.01198(11) 0.21589(19) 0.0809(2) 0.0136(4) Uani 1 1 d .
H1 H -0.014(2) 0.227(3) 0.013(4) 0.020 Uiso 1 1 d .
O2 O 0.15435(9) 0.22929(19) 0.13261(18) 0.0113(4) Uani 1 1 d .
O3 O 0.07709(9) 0.4330(2) 0.20626(19) 0.0120(4) Uani 1 1 d .
O4 O 0.08409(9) 0.39165(18) -0.05537(19) 0.0111(4) Uani 1 1 d .
O5 O 0.16374(9) 0.26413(18) 0.46778(19) 0.0092(4) Uani 1 1 d .
O6 O 0.20170(9) 0.36645(18) 0.71087(18) 0.0099(4) Uani 1 1 d .
O7 O 0.20151(9) 0.09629(17) 0.67322(18) 0.0101(4) Uani 1 1 d .
O8 O 0.07587(9) 0.23415(18) 0.65791(19) 0.0098(4) Uani 1 1 d .
O1W O 0.07720(11) -0.0114(2) 0.3486(2) 0.0194(5) Uani 1 1 d .
H1A H 0.0700(19) -0.078(4) 0.284(4) 0.029 Uiso 1 1 d .
H1B H 0.0380(19) 0.040(4) 0.359(4) 0.029 Uiso 1 1 d .
O2W O 0.25929(11) 0.57961(19) 0.5299(2) 0.0118(4) Uani 1 1 d .
H2A H 0.288(2) 0.626(4) 0.484(4) 0.018 Uiso 1 1 d .
H2B H 0.2469(18) 0.631(4) 0.579(4) 0.018 Uiso 1 1 d .

loop_
_atom_site_aniso_label
_atom_site_aniso_U_11
_atom_site_aniso_U_22
_atom_site_aniso_U_33
_atom_site_aniso_U_23
_atom_site_aniso_U_13
_atom_site_aniso_U_12
Mn1 0.0093(2) 0.0088(3) 0.0094(3) -0.00039(14) 0.00132(17) 0.00009(13)
Mn2 0.0096(2) 0.0084(3) 0.0086(3) 0.00142(14) 0.00044(17) -0.00018(13)
Mn3 0.0087(3) 0.0086(3) 0.0085(3) 0.000 0.0010(2) 0.000
P1 0.0073(3) 0.0070(3) 0.0060(3) 0.0003(2) 0.0001(2) 0.0000(2)
P2 0.0061(3) 0.0058(3) 0.0060(4) 0.0000(2) 0.0001(2) 0.0003(2)
O1 0.0135(9) 0.0168(10) 0.0094(9) 0.0039(8) -0.0031(7) -0.0064(7)
O2 0.0116(9) 0.0128(9) 0.0092(9) 0.0034(7) 0.0004(7) 0.0039(7)
O3 0.0124(9) 0.0127(9) 0.0109(9) -0.0025(7) 0.0009(7) 0.0001(7)
O4 0.0117(8) 0.0141(9) 0.0071(9) 0.0034(7) -0.0010(7) -0.0013(6)
O5 0.0103(8) 0.0081(8) 0.0091(9) -0.0005(7) 0.0002(7) -0.0006(6)
O6 0.0088(8) 0.0102(8) 0.0104(9) -0.0049(7) 0.0003(6) -0.0012(7)
O7 0.0105(8) 0.0088(9) 0.0110(9) 0.0026(6) 0.0019(7) 0.0018(6)
O8 0.0078(8) 0.0101(9) 0.0119(9) -0.0002(7) 0.0017(7) -0.0016(6)
O1W 0.0131(9) 0.0160(10) 0.0297(12) -0.0079(9) 0.0053(9) -0.0016(8)
O2W 0.0139(9) 0.0117(9) 0.0105(10) -0.0006(8) 0.0045(7) -0.0004(7)

loop_
_atom_type_symbol
_atom_type_description
_atom_type_scat_dispersion_real
_atom_type_scat_dispersion_imag
_atom_type_scat_source
H H 0.0000 0.0000 'International Tables Vol C Tables 4.2.6.8 and 6.1.1.4'
O O 0.0106 0.0060 'International Tables Vol C Tables 4.2.6.8 and 6.1.1.4'
P P 0.1023 0.0942 'International Tables Vol C Tables 4.2.6.8 and 6.1.1.4'
Mn Mn 0.3368 0.7283 'International Tables Vol C Tables 4.2.6.8 and 6.1.1.4'

loop_
_geom_angle_atom_site_label_1
_geom_angle_atom_site_label_2
_geom_angle_atom_site_label_3
_geom_angle
_geom_angle_site_symmetry_1
_geom_angle_site_symmetry_3
O1W Mn1 O6 165.02(8) . 7_556
O1W Mn1 O2 104.90(8) . .
O6 Mn1 O2 85.73(7) 7_556 .
O1W Mn1 O5 91.34(7) . .
O6 Mn1 O5 98.63(6) 7_556 .
O2 Mn1 O5 93.42(7) . .
O1W Mn1 O7 87.61(7) . 6
O6 Mn1 O7 81.76(6) 7_556 6
O2 Mn1 O7 90.15(7) . 6
O5 Mn1 O7 176.42(7) . 6
O1W Mn1 O2W 87.19(8) . 7_556
O6 Mn1 O2W 80.28(7) 7_556 7_556
O2 Mn1 O2W 162.54(7) . 7_556
O5 Mn1 O2W 98.94(7) . 7_556
O7 Mn1 O2W 77.60(7) 6 7_556
O5 Mn2 O6 160.49(7) . 6_565
O5 Mn2 O3 93.76(7) . .
O6 Mn2 O3 82.08(7) 6_565 .
O5 Mn2 O4 103.79(7) . 6_566
O6 Mn2 O4 93.98(6) 6_565 6_566
O3 Mn2 O4 77.76(7) . 6_566
O5 Mn2 O2W 98.97(7) . .
O6 Mn2 O2W 89.49(7) 6_565 .
O3 Mn2 O2W 162.82(7) . .
O4 Mn2 O2W 87.99(7) 6_566 .
O5 Mn2 O7 88.04(6) . 7_556
O6 Mn2 O7 78.19(6) 6_565 7_556
O3 Mn2 O7 121.63(6) . 7_556
O4 Mn2 O7 157.05(6) 6_566 7_556
O2W Mn2 O7 70.58(7) . 7_556
O3 Mn3 O3 86.75(10) 2 .
O3 Mn3 O4 103.52(6) 2 6_566
O3 Mn3 O4 78.47(6) . 6_566
O3 Mn3 O4 78.47(6) 2 5_565
O3 Mn3 O4 103.52(6) . 5_565
O4 Mn3 O4 177.33(9) 6_566 5_565
O3 Mn3 O8 168.29(6) 2 6_565
O3 Mn3 O8 89.24(7) . 6_565
O4 Mn3 O8 86.41(6) 6_566 6_565
O4 Mn3 O8 91.81(6) 5_565 6_565
O3 Mn3 O8 89.24(7) 2 5_566
O3 Mn3 O8 168.29(6) . 5_566
O4 Mn3 O8 91.81(6) 6_566 5_566
O4 Mn3 O8 86.41(6) 5_565 5_566
O8 Mn3 O8 96.72(9) 6_565 5_566
O3 P1 O4 112.35(10) . .
O3 P1 O2 107.17(10) . .
O4 P1 O2 112.00(10) . .
O3 P1 O1 109.63(10) . .
O4 P1 O1 107.78(10) . .
O2 P1 O1 107.82(10) . .
O7 P2 O6 108.95(10) . .
O7 P2 O5 109.33(9) . .
O6 P2 O5 109.09(9) . .
O7 P2 O8 110.69(9) . .
O6 P2 O8 109.82(9) . .
O5 P2 O8 108.94(10) . .
P1 O1 H1 112(3) . .
P1 O2 Mn1 129.73(10) . .
P1 O3 Mn3 136.66(10) . .
P1 O3 Mn2 120.17(9) . .
Mn3 O3 Mn2 102.43(8) . .
P1 O4 Mn2 129.11(10) . 6_565
P1 O4 Mn3 132.81(10) . 5_565
Mn2 O4 Mn3 98.07(7) 6_565 5_565
P2 O5 Mn2 126.01(10) . .
P2 O5 Mn1 124.41(10) . .
Mn2 O5 Mn1 108.48(8) . .
P2 O6 Mn1 119.24(9) . 7_556
P2 O6 Mn2 137.00(9) . 6_566
Mn1 O6 Mn2 103.74(7) 7_556 6_566
P2 O7 Mn1 136.25(10) . 6_556
P2 O7 Mn2 127.04(9) . 7_556
Mn1 O7 Mn2 95.93(6) 6_556 7_556
P2 O8 Mn3 132.61(10) . 5_566
Mn1 O1W H1A 105(2) . .
Mn1 O1W H1B 121(2) . .
H1A O1W H1B 114(3) . .
Mn2 O2W Mn1 111.49(8) . 7_556
Mn2 O2W H2A 105(2) . .
Mn1 O2W H2A 116(2) 7_556 .
Mn2 O2W H2B 121(2) . .
Mn1 O2W H2B 100(3) 7_556 .
H2A O2W H2B 105(3) . .

loop_
_geom_bond_atom_site_label_1
_geom_bond_atom_site_label_2
_geom_bond_distance
_geom_bond_site_symmetry_2
Mn1 O1W 2.1145(19) .
Mn1 O6 2.1327(16) 7_556
Mn1 O2 2.1637(17) .
Mn1 O5 2.2037(17) .
Mn1 O7 2.2144(17) 6
Mn1 O2W 2.2941(18) 7_556
Mn2 O5 2.1526(17) .
Mn2 O6 2.1684(17) 6_565
Mn2 O3 2.1799(17) .
Mn2 O4 2.2186(17) 6_566
Mn2 O2W 2.2604(19) .
Mn2 O7 2.3394(17) 7_556
Mn3 O3 2.1315(18) 2
Mn3 O3 2.1315(18) .
Mn3 O4 2.2323(18) 6_566
Mn3 O4 2.2323(18) 5_565
Mn3 O8 2.2437(17) 6_565
Mn3 O8 2.2437(17) 5_566
P1 O3 1.5177(19) .
P1 O4 1.5228(18) .
P1 O2 1.5308(17) .
P1 O1 1.5666(19) .
P2 O7 1.5309(16) .
P2 O6 1.5330(17) .
P2 O5 1.5444(18) .
P2 O8 1.5520(17) .
O1 H1 0.75(4) .
O4 Mn2 2.2186(17) 6_565
O4 Mn3 2.2323(18) 5_565
O6 Mn1 2.1327(16) 7_556
O6 Mn2 2.1684(17) 6_566
O7 Mn1 2.2144(17) 6_556
O7 Mn2 2.3394(17) 7_556
O8 Mn3 2.2437(17) 5_566
O1W H1A 0.86(4) .
O1W H1B 0.85(4) .
O2W Mn1 2.2941(18) 7_556
O2W H2A 0.82(4) .
O2W H2B 0.71(4) .

loop_
_geom_hbond_atom_site_label_D
_geom_hbond_atom_site_label_H
_geom_hbond_atom_site_label_A
_geom_hbond_distance_DH
_geom_hbond_distance_HA
_geom_hbond_distance_DA
_geom_hbond_angle_DHA
_geom_hbond_site_symmetry_A
O2W H2B O2 0.71(4) 2.18(3) 2.796(3) 146(3) 6_566
O2W H2A O2 0.82(4) 1.84(4) 2.662(3) 175(3) 4
O1W H1B O1 0.85(4) 1.95(4) 2.732(3) 153(3) 2
O1W H1A O8 0.86(4) 1.87(4) 2.720(3) 168(3) 6
O1 H1 O8 0.75(4) 1.85(4) 2.599(3) 173(4) 2
